data_7249540
loop_
_publ_author_name
'Giunchi, Andrea'
'Pandolfi, Lorenzo'
'Della Valle, Raffaele G.'
'Salzillo, Tommaso'
'Venuti, Elisabetta'
'Demitri, Nicola'
'Riegler, Hans'
'Petschacher, Christina'
'Liu, Jie'
'Werzer, Oliver'

_publ_section_title
;
 Structural properties and lattice phonons evolution in
 phenothiazine/iminostilbene solid solutions
;
_journal_issue 46
_journal_name_full CrystEngComm
_journal_page_first 6573
_journal_page_last 6584
_journal_paper_doi 10.1039/D4CE00605D
_journal_volume 26
_journal_year 2024
_chemical_formula_moiety 'C14 H11 N'
_chemical_formula_sum 'C14 H11 N'
_chemical_formula_weight 193.24
_space_group_crystal_system orthorhombic
_space_group_IT_number 62
_space_group_name_Hall '-P 2ac 2n'
_space_group_name_H-M_alt 'P n m a'
_atom_sites_solution_hydrogens mixed
_atom_sites_solution_primary direct
_atom_sites_solution_secondary difmap
_audit_creation_method SHELXL-2017/1
_audit_update_record
;
2017-07-18 deposited with the CCDC.	2024-10-28 downloaded from the CCDC.
;
_cell_angle_alpha 90
_cell_angle_beta 90
_cell_angle_gamma 90
_cell_formula_units_Z 4
_cell_length_a 8.239(2)
_cell_length_b 20.450(4)
_cell_length_c 6.036(1)
_cell_measurement_reflns_used 5012
_cell_measurement_temperature 298(2)
_cell_measurement_theta_max 30.958
_cell_measurement_theta_min 1.962
_cell_volume 1017.0(4)
_computing_cell_refinement 'XDS (Kabsch, 2010)'
_computing_data_collection 'Elettra XRD1 Data Collection SW'
_computing_data_reduction 'XDS (Kabsch, 2010)'
_computing_molecular_graphics 'Ortep3 for Windows - Coot'
_computing_publication_material 'enCIFer - publCIF'
_computing_structure_refinement 'SHELXL-2017/1 (Sheldrick, 2015)'
_computing_structure_solution 'SHELXT (Sheldrick, 2015)'
_diffrn_ambient_temperature 298(2)
_diffrn_measured_fraction_theta_full 0.994
_diffrn_measured_fraction_theta_max 0.977
_diffrn_measurement_device_type
;
'Huber 4-circles Kappa Goniometer, Pilatus 2M detector'
;
_diffrn_measurement_method 'Rotating crystal'
_diffrn_radiation_type Synchrotron
_diffrn_radiation_wavelength 0.700
_diffrn_reflns_av_R_equivalents 0.0590
_diffrn_reflns_av_unetI/netI 0.0390
_diffrn_reflns_Laue_measured_fraction_full 0.994
_diffrn_reflns_Laue_measured_fraction_max 0.977
_diffrn_reflns_limit_h_max 12
_diffrn_reflns_limit_h_min -12
_diffrn_reflns_limit_k_max 29
_diffrn_reflns_limit_k_min -29
_diffrn_reflns_limit_l_max 8
_diffrn_reflns_limit_l_min -8
_diffrn_reflns_number 14813
_diffrn_reflns_point_group_measured_fraction_full 0.994
_diffrn_reflns_point_group_measured_fraction_max 0.977
_diffrn_reflns_theta_full 24.835
_diffrn_reflns_theta_max 30.958
_diffrn_reflns_theta_min 1.962
_diffrn_source 'Elettra Synchrotron - XRD1 BL'
_diffrn_standards_decay_% 0
_diffrn_standards_interval_count 0
_diffrn_standards_number 0
_exptl_absorpt_coefficient_mu 0.071
_exptl_absorpt_correction_type none
_exptl_crystal_colour Colourless
_exptl_crystal_density_diffrn 1.262
_exptl_crystal_description 'Thin plate'
_exptl_crystal_F_000 408
_exptl_crystal_size_max 0.050
_exptl_crystal_size_mid 0.050
_exptl_crystal_size_min 0.010
_refine_diff_density_max 0.225
_refine_diff_density_min -0.194
_refine_diff_density_rms 0.051
_refine_ls_extinction_coef 0.201(19)
_refine_ls_extinction_expression Fc^*^=kFc[1+0.001xFc^2^\l^3^/sin(2\q)]^-1/4^
_refine_ls_extinction_method 'SHELXL-2014/7 (Sheldrick 2014'
_refine_ls_goodness_of_fit_ref 1.055
_refine_ls_hydrogen_treatment mixed
_refine_ls_matrix_type full
_refine_ls_number_parameters 73
_refine_ls_number_reflns 1686
_refine_ls_number_restraints 2
_refine_ls_restrained_S_all 1.055
_refine_ls_R_factor_all 0.0581
_refine_ls_R_factor_gt 0.0537
_refine_ls_shift/su_max 0.000
_refine_ls_shift/su_mean 0.000
_refine_ls_structure_factor_coef Fsqd
_refine_ls_weighting_details 'w=1/[\s^2^(Fo^2^)+(0.0832P)^2^+0.0807P] where P=(Fo^2^+2Fc^2^)/3'
_refine_ls_weighting_scheme calc
_refine_ls_wR_factor_gt 0.1493
_refine_ls_wR_factor_ref 0.1579
_reflns_Friedel_coverage 0.000
_reflns_number_gt 1497
_reflns_number_total 1686
_reflns_threshold_expression 'I > 2\s(I)'
_cod_data_source_file d4ce00605d2.cif
_cod_data_source_block ISB298K
_cod_depositor_comments 'Adding full bibliography for 7249540--7249545.cif.'
_cod_original_cell_volume 1017.0(3)
_cod_database_code 7249540
_shelx_shelxl_version_number 2017/1
_shelx_space_group_comment
;
The symmetry employed for this shelxl refinement is uniquely defined
by the following loop, which should always be used as a source of
symmetry information in preference to the above space-group names.
They are only intended as comments.
;
_shelx_estimated_absorpt_t_min 0.996
_shelx_estimated_absorpt_t_max 0.999

loop_
_space_group_symop_operation_xyz
'x, y, z'
'-x+1/2, -y, z+1/2'
'-x, y+1/2, -z'
'x+1/2, -y+1/2, -z+1/2'
'-x, -y, -z'
'x-1/2, y, -z-1/2'
'x, -y-1/2, z'
'-x-1/2, y-1/2, z-1/2'

loop_
_atom_site_label
_atom_site_type_symbol
_atom_site_fract_x
_atom_site_fract_y
_atom_site_fract_z
_atom_site_U_iso_or_equiv
_atom_site_adp_type
_atom_site_occupancy
_atom_site_site_symmetry_order
_atom_site_calc_flag
_atom_site_refinement_flags_posn
_atom_site_refinement_flags_adp
_atom_site_refinement_flags_occupancy
_atom_site_disorder_assembly
_atom_site_disorder_group
N N 0.22376(17) 0.2500 0.72341(18) 0.0615(3) Uani 1 2 d DS T P . .
HN1 H 0.2550(17) 0.2500 0.8527(8) 0.074 Uiso 1 2 d DS U P . .
C1 C 0.26106(10) 0.31069(5) 0.62529(15) 0.0522(3) Uani 1 1 d D . . . .
C2 C 0.20095(11) 0.32765(5) 0.41516(15) 0.0560(3) Uani 1 1 d . . . . .
CA C 0.10861(11) 0.28265(6) 0.27528(15) 0.0650(3) Uani 1 1 d . . . . .
HA H 0.0404 0.3022 0.1720 0.078 Uiso 1 1 calc R U . . .
C6 C 0.34836(13) 0.35599(6) 0.74781(18) 0.0626(3) Uani 1 1 d . . . . .
H6 H 0.3895 0.3441 0.8855 0.075 Uiso 1 1 calc R U . . .
C3 C 0.22908(15) 0.39141(7) 0.3407(2) 0.0731(4) Uani 1 1 d . . . . .
H3 H 0.1885 0.4040 0.2033 0.088 Uiso 1 1 calc R U . . .
C5 C 0.37532(16) 0.41863(6) 0.6687(3) 0.0781(4) Uani 1 1 d . . . . .
H5 H 0.4337 0.4486 0.7531 0.094 Uiso 1 1 calc R U . . .
C4 C 0.31529(18) 0.43631(6) 0.4646(3) 0.0834(4) Uani 1 1 d . . . . .
H4 H 0.3327 0.4783 0.4104 0.100 Uiso 1 1 calc R U . . .

loop_
_atom_site_aniso_label
_atom_site_aniso_U_11
_atom_site_aniso_U_22
_atom_site_aniso_U_33
_atom_site_aniso_U_23
_atom_site_aniso_U_13
_atom_site_aniso_U_12
N 0.0752(8) 0.0777(7) 0.0317(5) 0.000 0.0011(5) 0.000
C1 0.0438(4) 0.0727(6) 0.0399(4) -0.0013(3) 0.0025(3) 0.0107(3)
C2 0.0429(4) 0.0830(6) 0.0422(4) 0.0037(4) 0.0029(3) 0.0160(4)
CA 0.0460(5) 0.1085(8) 0.0405(4) 0.0034(4) -0.0062(3) 0.0122(4)
C6 0.0564(6) 0.0766(6) 0.0549(5) -0.0087(5) -0.0047(4) 0.0117(4)
C3 0.0699(7) 0.0877(8) 0.0615(6) 0.0153(6) 0.0050(5) 0.0248(5)
C5 0.0722(7) 0.0739(7) 0.0881(9) -0.0114(6) 0.0008(6) 0.0061(5)
C4 0.0851(9) 0.0726(7) 0.0924(10) 0.0086(6) 0.0086(7) 0.0130(6)

loop_
_atom_type_symbol
_atom_type_description
_atom_type_scat_dispersion_real
_atom_type_scat_dispersion_imag
_atom_type_scat_source
C C 0.0030 0.0016 'International Tables Vol C Tables 4.2.6.8 and 6.1.1.4'
N N 0.0059 0.0032 'International Tables Vol C Tables 4.2.6.8 and 6.1.1.4'
H H 0.0000 0.0000 'International Tables Vol C Tables 4.2.6.8 and 6.1.1.4'

loop_
_geom_angle_atom_site_label_1
_geom_angle_atom_site_label_2
_geom_angle_atom_site_label_3
_geom_angle
_geom_angle_site_symmetry_1
_geom_angle_site_symmetry_3
_geom_angle_publ_flag
C1 N C1 123.47(11) 7_565 . ?
C1 N HN1 109.3(4) 7_565 . ?
C1 N HN1 109.3(4) . . ?
C6 C1 C2 119.95(10) . . ?
C6 C1 N 118.52(9) . . ?
C2 C1 N 121.33(10) . . ?
C3 C2 C1 117.51(11) . . ?
C3 C2 CA 119.16(10) . . ?
C1 C2 CA 123.31(10) . . ?
CA CA C2 129.00(5) 7_565 . ?
CA CA HA 115.5 7_565 . ?
C2 CA HA 115.5 . . ?
C5 C6 C1 121.16(11) . . ?
C5 C6 H6 119.4 . . ?
C1 C6 H6 119.4 . . ?
C4 C3 C2 122.06(12) . . ?
C4 C3 H3 119.0 . . ?
C2 C3 H3 119.0 . . ?
C4 C5 C6 119.61(13) . . ?
C4 C5 H5 120.2 . . ?
C6 C5 H5 120.2 . . ?
C5 C4 C3 119.68(13) . . ?
C5 C4 H4 120.2 . . ?
C3 C4 H4 120.2 . . ?

loop_
_geom_bond_atom_site_label_1
_geom_bond_atom_site_label_2
_geom_bond_distance
_geom_bond_site_symmetry_2
_geom_bond_publ_flag
N C1 1.4090(11) 7_565 ?
N C1 1.4090(12) . ?
N HN1 0.822(4) . ?
C1 C6 1.3866(14) . ?
C1 C2 1.4051(13) . ?
C2 C3 1.3986(17) . ?
C2 CA 1.4623(14) . ?
CA CA 1.336(2) 7_565 ?
CA HA 0.9300 . ?
C6 C5 1.3849(17) . ?
C6 H6 0.9300 . ?
C3 C4 1.381(2) . ?
C3 H3 0.9300 . ?
C5 C4 1.376(2) . ?
C5 H5 0.9300 . ?
C4 H4 0.9300 . ?

loop_
_geom_torsion_atom_site_label_1
_geom_torsion_atom_site_label_2
_geom_torsion_atom_site_label_3
_geom_torsion_atom_site_label_4
_geom_torsion
_geom_torsion_site_symmetry_1
_geom_torsion_site_symmetry_2
_geom_torsion_site_symmetry_3
_geom_torsion_site_symmetry_4
_geom_torsion_publ_flag
C1 N C1 C6 -126.53(11) 7_565 . . . ?
C1 N C1 C2 58.54(17) 7_565 . . . ?
C6 C1 C2 C3 -1.69(13) . . . . ?
N C1 C2 C3 173.18(10) . . . . ?
C6 C1 C2 CA 179.69(8) . . . . ?
N C1 C2 CA -5.45(14) . . . . ?
C3 C2 CA CA 157.21(7) . . . 7_565 ?
C1 C2 CA CA -24.19(11) . . . 7_565 ?
C2 C1 C6 C5 1.24(15) . . . . ?
N C1 C6 C5 -173.77(10) . . . . ?
C1 C2 C3 C4 1.30(16) . . . . ?
CA C2 C3 C4 179.98(10) . . . . ?
C1 C6 C5 C4 -0.30(18) . . . . ?
C6 C5 C4 C3 -0.1(2) . . . . ?
C2 C3 C4 C5 -0.4(2) . . . . ?
